data_2228450
loop_
_publ_author_name
'Wen, Yan-Qing'
'Tian, Chun-Yan'
'Gao, En-Qing'

_publ_section_title
;
 Tetraaquadiazidocobalt(II)
 3,3'-dicarboxylato-1,1'-ethylenedipyridinium
;
_journal_coeditor_code KP2284
_journal_issue 12
_journal_name_full 'Acta Crystallographica Section E'
_journal_page_first m1566
_journal_page_last m1567
_journal_paper_doi 10.1107/S1600536810046143
_journal_volume 66
_journal_year 2010
_chemical_formula_iupac '[Co (N3)2 (H2 O)4], C14 H12 N2 O4'
_chemical_formula_moiety 'C14 H12 N2 O4, Co H8 N6 O4'
_chemical_formula_sum 'C14 H20 Co N8 O8'
_chemical_formula_weight 487.31
_chemical_name_systematic
;
Tetraaquadiazidocobalt(II) 3,3'-dicarboxylato-1,1'-ethylenedipyridinium
;
_space_group_IT_number 2
_symmetry_cell_setting triclinic
_symmetry_space_group_name_Hall '-P 1'
_symmetry_space_group_name_H-M 'P -1'
_atom_sites_solution_hydrogens geom
_atom_sites_solution_primary direct
_atom_sites_solution_secondary difmap
_audit_creation_method SHELXL-97
_cell_angle_alpha 95.463(2)
_cell_angle_beta 90.586(2)
_cell_angle_gamma 95.011(2)
_cell_formula_units_Z 1
_cell_length_a 7.4309(6)
_cell_length_b 7.7507(7)
_cell_length_c 8.5582(7)
_cell_measurement_reflns_used 15377
_cell_measurement_temperature 296(2)
_cell_measurement_theta_max 27.485
_cell_measurement_theta_min 3.395
_cell_volume 488.71(7)
_computing_cell_refinement 'SAINT (Bruker, 2007)'
_computing_data_collection 'APEX2 (Bruker, 2007)'
_computing_data_reduction 'SAINT (Bruker, 2007)'
_computing_molecular_graphics 'SHELXTL (Sheldrick, 2008)'
_computing_publication_material 'SHELXTL (Sheldrick, 2008)'
_computing_structure_refinement 'SHELXL97 (Sheldrick, 2008)'
_computing_structure_solution 'SHELXS97 (Sheldrick, 2008)'
_diffrn_ambient_temperature 296(2)
_diffrn_measured_fraction_theta_full 0.984
_diffrn_measured_fraction_theta_max 0.984
_diffrn_measurement_device_type 'Bruker APEXII CCD area-detector'
_diffrn_measurement_method 'phi and omega scans'
_diffrn_radiation_monochromator graphite
_diffrn_radiation_source 'fine-focus sealed tube'
_diffrn_radiation_type MoK\a
_diffrn_radiation_wavelength 0.71073
_diffrn_reflns_av_R_equivalents 0.0153
_diffrn_reflns_av_sigmaI/netI 0.0140
_diffrn_reflns_limit_h_max 9
_diffrn_reflns_limit_h_min -9
_diffrn_reflns_limit_k_max 8
_diffrn_reflns_limit_k_min -9
_diffrn_reflns_limit_l_max 10
_diffrn_reflns_limit_l_min -10
_diffrn_reflns_number 6091
_diffrn_reflns_theta_full 26.10
_diffrn_reflns_theta_max 26.10
_diffrn_reflns_theta_min 2.39
_diffrn_standards_decay_% 2.5
_exptl_absorpt_coefficient_mu 0.941
_exptl_absorpt_correction_T_max 0.8717
_exptl_absorpt_correction_T_min 0.7987
_exptl_absorpt_correction_type multi-scan
_exptl_absorpt_process_details '(SADABS; Bruker, 2008)'
_exptl_crystal_colour red
_exptl_crystal_density_diffrn 1.656
_exptl_crystal_density_method 'not measured'
_exptl_crystal_description block
_exptl_crystal_F_000 251
_exptl_crystal_size_max 0.25
_exptl_crystal_size_mid 0.20
_exptl_crystal_size_min 0.15
_refine_diff_density_max 0.275
_refine_diff_density_min -0.275
_refine_ls_extinction_method none
_refine_ls_goodness_of_fit_ref 1.118
_refine_ls_hydrogen_treatment mixed
_refine_ls_matrix_type full
_refine_ls_number_parameters 154
_refine_ls_number_reflns 1907
_refine_ls_number_restraints 9
_refine_ls_restrained_S_all 1.117
_refine_ls_R_factor_all 0.0237
_refine_ls_R_factor_gt 0.0236
_refine_ls_shift/su_max 0.000
_refine_ls_shift/su_mean 0.000
_refine_ls_structure_factor_coef Fsqd
_refine_ls_weighting_details 'calc w=1/[\s^2^(Fo^2^)+(0.0411P)^2^+0.2239P] where P=(Fo^2^+2Fc^2^)/3'
_refine_ls_weighting_scheme calc
_refine_ls_wR_factor_gt 0.0736
_refine_ls_wR_factor_ref 0.0737
_reflns_number_gt 1889
_reflns_number_total 1907
_reflns_threshold_expression I>2sigma(I)
_cod_data_source_file kp2284.cif
_cod_data_source_block I
_cod_database_code 2228450
_cod_database_fobs_code 2228450

loop_
_symmetry_equiv_pos_as_xyz
'x, y, z'
'-x, -y, -z'

loop_
_atom_site_type_symbol
_atom_site_label
_atom_site_fract_x
_atom_site_fract_y
_atom_site_fract_z
_atom_site_U_iso_or_equiv
_atom_site_adp_type
_atom_site_calc_flag
_atom_site_refinement_flags
_atom_site_occupancy
_atom_site_disorder_assembly
_atom_site_disorder_group
Co Co1 0.0000 0.0000 0.5000 0.02282(12) Uani d S 1 . .
C C1 0.3729(2) 0.5896(2) 0.3420(2) 0.0283(3) Uani d . 1 . .
C C2 0.5025(2) 0.4708(2) 0.26023(19) 0.0258(3) Uani d . 1 . .
C C3 0.6822(2) 0.5278(2) 0.2423(2) 0.0335(4) Uani d . 1 . .
H H3A 0.7234 0.6424 0.2751 0.040 Uiso calc R 1 . .
C C4 0.4437(2) 0.3011(2) 0.20731(19) 0.0255(3) Uani d . 1 . .
H H4A 0.3228 0.2613 0.2153 0.031 Uiso calc R 1 . .
C C5 0.8009(2) 0.4148(3) 0.1756(3) 0.0392(4) Uani d . 1 . .
H H5A 0.9215 0.4530 0.1625 0.047 Uiso calc R 1 . .
C C6 0.7382(2) 0.2466(2) 0.1293(2) 0.0339(4) Uani d . 1 . .
H H6A 0.8173 0.1685 0.0875 0.041 Uiso calc R 1 . .
C C7 0.5003(2) 0.0111(2) 0.08913(19) 0.0286(3) Uani d . 1 . .
H H7A 0.3795 -0.0177 0.1265 0.034 Uiso calc R 1 . .
H H7B 0.5803 -0.0667 0.1303 0.034 Uiso calc R 1 . .
N N1 0.56206(18) 0.19334(17) 0.14405(16) 0.0257(3) Uani d . 1 . .
N N2 0.0817(2) -0.0222(2) 0.26583(18) 0.0399(4) Uani d U 1 . .
N N3 -0.0146(2) -0.1006(2) 0.16704(17) 0.0320(3) Uani d U 1 . .
N N4 -0.1073(3) -0.1740(2) 0.0672(2) 0.0461(4) Uani d U 1 . .
O O1 0.43867(18) 0.73681(16) 0.39597(19) 0.0435(4) Uani d . 1 . .
O O2 0.21281(17) 0.52889(16) 0.35044(18) 0.0405(3) Uani d . 1 . .
O O3 0.27781(16) -0.00456(16) 0.56790(15) 0.0319(3) Uani d D 1 . .
H H3B 0.347(3) 0.086(2) 0.569(3) 0.048 Uiso d D 1 . .
H H3C 0.321(3) -0.082(2) 0.508(3) 0.048 Uiso d D 1 . .
O O4 0.02796(18) 0.26995(16) 0.50991(18) 0.0379(3) Uani d D 1 . .
H H4B 0.090(3) 0.323(3) 0.449(3) 0.057 Uiso d D 1 . .
H H4C -0.053(3) 0.334(3) 0.547(3) 0.057 Uiso d D 1 . .

loop_
_atom_site_aniso_label
_atom_site_aniso_U_11
_atom_site_aniso_U_22
_atom_site_aniso_U_33
_atom_site_aniso_U_12
_atom_site_aniso_U_13
_atom_site_aniso_U_23
Co1 0.02008(17) 0.02004(17) 0.02747(17) -0.00003(11) 0.00302(11) -0.00082(11)
C1 0.0273(8) 0.0202(7) 0.0363(8) 0.0007(6) 0.0062(7) -0.0031(6)
C2 0.0247(8) 0.0210(7) 0.0305(8) 0.0009(6) 0.0035(6) -0.0024(6)
C3 0.0282(9) 0.0247(8) 0.0445(10) -0.0047(7) 0.0040(7) -0.0067(7)
C4 0.0220(7) 0.0230(8) 0.0301(8) 0.0002(6) 0.0040(6) -0.0026(6)
C5 0.0231(8) 0.0348(9) 0.0565(12) -0.0035(7) 0.0081(8) -0.0077(8)
C6 0.0247(8) 0.0311(9) 0.0447(10) 0.0045(7) 0.0068(7) -0.0056(7)
C7 0.0331(8) 0.0179(7) 0.0336(9) 0.0000(6) 0.0054(7) -0.0030(6)
N1 0.0256(7) 0.0203(6) 0.0297(7) 0.0006(5) 0.0035(5) -0.0043(5)
N2 0.0335(8) 0.0555(10) 0.0297(8) -0.0006(7) 0.0064(6) 0.0028(7)
N3 0.0314(8) 0.0343(8) 0.0318(8) 0.0069(6) 0.0117(7) 0.0059(6)
N4 0.0475(10) 0.0485(10) 0.0398(9) -0.0053(8) 0.0032(8) -0.0011(8)
O1 0.0330(7) 0.0226(6) 0.0701(10) -0.0026(5) 0.0105(6) -0.0159(6)
O2 0.0282(6) 0.0241(6) 0.0665(9) -0.0017(5) 0.0160(6) -0.0082(6)
O3 0.0230(6) 0.0274(6) 0.0434(7) 0.0016(5) 0.0014(5) -0.0067(5)
O4 0.0356(7) 0.0210(6) 0.0575(8) 0.0026(5) 0.0178(6) 0.0028(5)

loop_
_atom_type_symbol
_atom_type_description
_atom_type_scat_dispersion_real
_atom_type_scat_dispersion_imag
_atom_type_scat_source
C C 0.0033 0.0016 'International Tables Vol C Tables 4.2.6.8 and 6.1.1.4'
H H 0.0000 0.0000 'International Tables Vol C Tables 4.2.6.8 and 6.1.1.4'
Co Co 0.3494 0.9721 'International Tables Vol C Tables 4.2.6.8 and 6.1.1.4'
N N 0.0061 0.0033 'International Tables Vol C Tables 4.2.6.8 and 6.1.1.4'
O O 0.0106 0.0060 'International Tables Vol C Tables 4.2.6.8 and 6.1.1.4'

loop_
_geom_angle_atom_site_label_1
_geom_angle_atom_site_label_2
_geom_angle_atom_site_label_3
_geom_angle_site_symmetry_1
_geom_angle_site_symmetry_3
_geom_angle
_geom_angle_publ_flag
O4 Co1 O4 . 2_556 180.0 ?
O4 Co1 N2 . . 91.41(6) ?
O4 Co1 N2 2_556 . 88.59(6) ?
O4 Co1 N2 . 2_556 88.59(6) ?
O4 Co1 N2 2_556 2_556 91.41(6) ?
N2 Co1 N2 . 2_556 180.0 ?
O4 Co1 O3 . 2_556 88.83(5) ?
O4 Co1 O3 2_556 2_556 91.17(5) ?
N2 Co1 O3 . 2_556 92.17(6) ?
N2 Co1 O3 2_556 2_556 87.83(6) ?
O4 Co1 O3 . . 91.17(5) ?
O4 Co1 O3 2_556 . 88.83(5) ?
N2 Co1 O3 . . 87.83(6) ?
N2 Co1 O3 2_556 . 92.17(6) ?
O3 Co1 O3 2_556 . 180.0 ?
O1 C1 O2 . . 126.73(15) ?
O1 C1 C2 . . 116.50(14) ?
O2 C1 C2 . . 116.75(14) ?
C4 C2 C3 . . 118.77(14) ?
C4 C2 C1 . . 120.22(14) ?
C3 C2 C1 . . 120.97(14) ?
C2 C3 C5 . . 120.26(16) ?
C2 C3 H3A . . 119.9 ?
C5 C3 H3A . . 119.9 ?
N1 C4 C2 . . 119.85(14) ?
N1 C4 H4A . . 120.1 ?
C2 C4 H4A . . 120.1 ?
C6 C5 C3 . . 119.02(16) ?
C6 C5 H5A . . 120.5 ?
C3 C5 H5A . . 120.5 ?
N1 C6 C5 . . 120.23(16) ?
N1 C6 H6A . . 119.9 ?
C5 C6 H6A . . 119.9 ?
N1 C7 C7 . 2_655 109.09(16) ?
N1 C7 H7A . . 109.9 ?
C7 C7 H7A 2_655 . 109.9 ?
N1 C7 H7B . . 109.9 ?
C7 C7 H7B 2_655 . 109.9 ?
H7A C7 H7B . . 108.3 ?
C4 N1 C6 . . 121.82(14) ?
C4 N1 C7 . . 120.05(13) ?
C6 N1 C7 . . 118.13(14) ?
N3 N2 Co1 . . 120.05(12) ?
N4 N3 N2 . . 178.01(19) ?
Co1 O3 H3B . . 119.4(17) ?
Co1 O3 H3C . . 107.1(17) ?
H3B O3 H3C . . 108.0(19) ?
Co1 O4 H4B . . 122.9(18) ?
Co1 O4 H4C . . 123.1(17) ?
H4B O4 H4C . . 109(2) ?

loop_
_geom_bond_atom_site_label_1
_geom_bond_atom_site_label_2
_geom_bond_site_symmetry_2
_geom_bond_distance
_geom_bond_publ_flag
Co1 O4 . 2.0780(12) yes
Co1 O4 2_556 2.0780(12) ?
Co1 N2 . 2.0958(15) y
Co1 N2 2_556 2.0958(15) ?
Co1 O3 2_556 2.1431(12) ?
Co1 O3 . 2.1431(12) y
C1 O1 . 1.245(2) ?
C1 O2 . 1.246(2) ?
C1 C2 . 1.521(2) ?
C2 C4 . 1.381(2) ?
C2 C3 . 1.384(2) ?
C3 C5 . 1.386(3) ?
C3 H3A . 0.9300 ?
C4 N1 . 1.348(2) ?
C4 H4A . 0.9300 ?
C5 C6 . 1.366(3) ?
C5 H5A . 0.9300 ?
C6 N1 . 1.349(2) ?
C6 H6A . 0.9300 ?
C7 N1 . 1.478(2) ?
C7 C7 2_655 1.519(3) ?
C7 H7A . 0.9700 ?
C7 H7B . 0.9700 ?
N2 N3 . 1.188(2) ?
N3 N4 . 1.164(2) ?
O3 H3B . 0.836(15) ?
O3 H3C . 0.839(15) ?
O4 H4B . 0.813(16) ?
O4 H4C . 0.856(16) ?

loop_
_geom_hbond_atom_site_label_D
_geom_hbond_atom_site_label_H
_geom_hbond_atom_site_label_A
_geom_hbond_site_symmetry_A
_geom_hbond_distance_DH
_geom_hbond_distance_HA
_geom_hbond_distance_DA
_geom_hbond_angle_DHA
O3 H3B O1 2_666 0.836(15) 2.007(17) 2.8180(18) 163(2)
O3 H3C O1 1_545 0.839(15) 1.906(16) 2.7395(17) 172(2)
O4 H4C O2 2_566 0.856(16) 1.839(16) 2.6901(18) 173(3)
O4 H4B O2 . 0.813(16) 2.030(19) 2.8028(18) 159(2)

loop_
_geom_torsion_atom_site_label_1
_geom_torsion_atom_site_label_2
_geom_torsion_atom_site_label_3
_geom_torsion_atom_site_label_4
_geom_torsion_site_symmetry_1
_geom_torsion_site_symmetry_2
_geom_torsion_site_symmetry_3
_geom_torsion_site_symmetry_4
_geom_torsion
_geom_torsion_publ_flag
O1 C1 C2 C4 . . . . 175.22(17) ?
O2 C1 C2 C4 . . . . -3.6(2) ?
O1 C1 C2 C3 . . . . -2.5(3) ?
O2 C1 C2 C3 . . . . 178.67(17) ?
C4 C2 C3 C5 . . . . -1.5(3) ?
C1 C2 C3 C5 . . . . 176.28(18) ?
C3 C2 C4 N1 . . . . 2.0(2) ?
C1 C2 C4 N1 . . . . -175.75(15) ?
C2 C3 C5 C6 . . . . -0.6(3) ?
C3 C5 C6 N1 . . . . 2.1(3) ?
C2 C4 N1 C6 . . . . -0.5(3) ?
C2 C4 N1 C7 . . . . 179.21(14) ?
C5 C6 N1 C4 . . . . -1.6(3) ?
C5 C6 N1 C7 . . . . 178.70(17) ?
C7 C7 N1 C4 2_655 . . . 108.4(2) ?
C7 C7 N1 C6 2_655 . . . -71.9(2) ?
O4 Co1 N2 N3 . . . . -122.40(16) ?
O4 Co1 N2 N3 2_556 . . . 57.60(16) ?
O3 Co1 N2 N3 2_556 . . . -33.51(16) ?
O3 Co1 N2 N3 . . . . 146.49(16) ?
